data_7057421
loop_
_publ_author_name
'Il&#x2019;in, Mikhail'
'Bolotin, Dmitrii S.'
'Suslonov, Vitalii V.'
'Kukushkin, Vadim Yu.'

_publ_section_title
;
 Facile Selective Synthesis of 2-Methyl-5-amino-1,2,4-oxadiazolium
 Bromides as Further Targets for Nucleophilic Additions
;
_journal_name_full 'New Journal of Chemistry'
_journal_paper_doi 10.1039/C8NJ01682H
_journal_year 2018
_chemical_formula_moiety 'Br, C15 H20 N3 O, H2 O'
_chemical_formula_sum 'C15 H22 Br N3 O2'
_chemical_formula_weight 356.26
_space_group_crystal_system orthorhombic
_space_group_IT_number 19
_space_group_name_Hall 'P 2ac 2ab'
_space_group_name_H-M_alt 'P 21 21 21'
_symmetry_space_group_name_Hall 'P 2ac 2ab'
_symmetry_space_group_name_H-M 'P 21 21 21'
_atom_sites_solution_hydrogens mixed
_atom_sites_solution_primary dual
_audit_creation_date 2018-03-28
_audit_creation_method
;
Olex2 1.2
(compiled 2017.08.10 svn.r3458 for OlexSys, GUI svn.r5381)
;
_audit_update_record
;
2018-04-02 deposited with the CCDC.
2018-05-02 downloaded from the CCDC.
;
_cell_angle_alpha 90
_cell_angle_beta 90
_cell_angle_gamma 90
_cell_formula_units_Z 4
_cell_length_a 5.56160(10)
_cell_length_b 14.0149(4)
_cell_length_c 20.3191(5)
_cell_measurement_reflns_used 6912
_cell_measurement_temperature 100.01(10)
_cell_measurement_theta_max 76.1000
_cell_measurement_theta_min 3.8010
_cell_volume 1583.78(7)
_computing_cell_refinement 'CrysAlisPro 1.171.38.46 (Rigaku OD, 2015)'
_computing_data_collection 'CrysAlisPro 1.171.38.46 (Rigaku OD, 2015)'
_computing_data_reduction 'CrysAlisPro 1.171.38.46 (Rigaku OD, 2015)'
_computing_molecular_graphics 'Olex2 (Dolomanov et al., 2009)'
_computing_publication_material 'Olex2 (Dolomanov et al., 2009)'
_computing_structure_refinement 'ShelXL (Sheldrick, 2015)'
_computing_structure_solution 'ShelXT (Sheldrick, 2015)'
_diffrn_ambient_environment N~2~
_diffrn_ambient_temperature 100.01(10)
_diffrn_detector 'CCD plate'
_diffrn_detector_area_resol_mean 10.3829
_diffrn_detector_type Atlas
_diffrn_measured_fraction_theta_full 1.000
_diffrn_measured_fraction_theta_max 0.999
_diffrn_measurement_details
;
List of Runs (angles in degrees, time in seconds):

  # Type    Start    End  Width  t~exp~   \w     \q     \k     \f   Frames
#--------------------------------------------------------------------------
  1  \w     29.00  64.00   1.00    1.00    --   40.38 -38.00 120.00   35
  2  \w     81.00 106.00   1.00    1.03    --  113.00 -95.00 120.00   25
  3  \w     62.00  96.00   1.00    1.03    --  113.00 -77.00 150.00   34
  4  \w     48.00  74.00   1.00    1.03    --  113.00 -95.00 120.00   26
  5  \w     46.00 115.00   1.00    1.03    --  113.00-112.00 120.00   69
  6  \w     43.00 144.00   1.00    1.03    --  113.00 -30.00 -30.00  101
  7  \w     95.00 120.00   1.00    1.03    --  113.00  45.00-180.00   25
  8  \w    138.00 163.00   1.00    1.03    --  113.00  45.00-180.00   25
  9  \w     69.00 117.00   1.00    1.03    --  113.00 178.00 -90.00   48
 10  \w    115.00 177.00   1.00    1.03    --  113.00 112.00  60.00   62
 11  \w    105.00 130.00   1.00    1.03    --  113.00 114.00 168.00   25
 12  \w     55.00  80.00   1.00    1.03    --  113.00 -95.00 -30.00   25
 13  \w      8.00  34.00   1.00    1.00    --   40.38 -99.00 -60.00   26
 14  \w    -70.00  34.00   1.00    1.00    --  -40.38  57.00  30.00  104
 15  \w      7.00  33.00   1.00    1.00    --   40.38 -99.00 120.00   26
 16  \w     41.00  72.00   1.00    1.00    --   40.38 -99.00 120.00   31
 17  \w     34.00  73.00   1.00    1.00    --   40.38 -99.00 -60.00   39
 18  \w     36.00  64.00   1.00    1.03    --  113.00 -95.00-180.00   28
 19  \w     95.00 121.00   1.00    1.03    --  113.00 -77.00 -60.00   26
 20  \w     90.00 116.00   1.00    1.03    --  113.00 178.00-150.00   26
 21  \w     52.00  91.00   1.00    1.03    --  113.00 -30.00 120.00   39
 22  \w     38.00  80.00   1.00    1.03    --  113.00 -95.00 150.00   42
 23  \w     57.00  86.00   1.00    1.03    --  113.00 178.00  90.00   29
 24  \w    121.00 147.00   1.00    1.03    --  113.00 178.00  90.00   26
 25  \w     46.00  90.00   1.00    1.03    --  113.00 -45.00 -90.00   44
 26  \w    102.00 135.00   1.00    1.03    --  113.00 112.00 -30.00   33
 27  \w    -73.00 -34.00   1.00    1.00    --  -40.38 178.00-180.00   39
 28  \w    105.00 130.00   1.00    1.00    --   40.38 178.00-120.00   25
 29  \w     63.00 101.00   1.00    1.03    --  113.00 -95.00  30.00   38
 30  \w     42.00  68.00   1.00    1.03    --  113.00 -45.00-180.00   26
 31  \w    140.00 168.00   1.00    1.03    --  113.00   0.00-180.00   28
 32  \w     45.00  86.00   1.00    1.03    --  113.00   0.00-180.00   41
 33  \w     84.00 109.00   1.00    1.03    --  113.00 178.00   0.00   25
 34  \w     60.00  85.00   1.00    1.03    --  113.00 -95.00  60.00   25
;
_diffrn_measurement_device 'four-circle diffractometer'
_diffrn_measurement_device_type 'SuperNova, Dual, Cu at zero, Atlas'
_diffrn_measurement_method '\w scans'
_diffrn_orient_matrix_type 'CrysAlisPro convention (1999,Acta A55,543-557)'
_diffrn_orient_matrix_UB_11 0.1469845000
_diffrn_orient_matrix_UB_12 0.0594622000
_diffrn_orient_matrix_UB_13 -0.0494307000
_diffrn_orient_matrix_UB_21 0.0484794000
_diffrn_orient_matrix_UB_22 -0.0904707000
_diffrn_orient_matrix_UB_23 -0.0409611000
_diffrn_orient_matrix_UB_31 -0.2297679000
_diffrn_orient_matrix_UB_32 0.0189784000
_diffrn_orient_matrix_UB_33 -0.0403302000
_diffrn_radiation_monochromator mirror
_diffrn_radiation_probe x-ray
_diffrn_radiation_type CuK\a
_diffrn_radiation_wavelength 1.54184
_diffrn_reflns_av_R_equivalents 0.0391
_diffrn_reflns_av_unetI/netI 0.0349
_diffrn_reflns_Laue_measured_fraction_full 1.000
_diffrn_reflns_Laue_measured_fraction_max 0.999
_diffrn_reflns_limit_h_max 5
_diffrn_reflns_limit_h_min -7
_diffrn_reflns_limit_k_max 17
_diffrn_reflns_limit_k_min -16
_diffrn_reflns_limit_l_max 23
_diffrn_reflns_limit_l_min -25
_diffrn_reflns_number 11976
_diffrn_reflns_point_group_measured_fraction_full 1.000
_diffrn_reflns_point_group_measured_fraction_max 1.000
_diffrn_reflns_theta_full 67.684
_diffrn_reflns_theta_max 76.260
_diffrn_reflns_theta_min 3.832
_diffrn_source 'micro-focus sealed X-ray tube'
_diffrn_source_type 'SuperNova (Cu) X-ray Source'
_exptl_absorpt_coefficient_mu 3.609
_exptl_absorpt_correction_T_max 1.00000
_exptl_absorpt_correction_T_min 0.90781
_exptl_absorpt_correction_type multi-scan
_exptl_absorpt_process_details
;
CrysAlisPro 1.171.38.46 (Rigaku Oxford Diffraction, 2015)
Empirical absorption correction using spherical harmonics,
 implemented in SCALE3 ABSPACK scaling algorithm.
;
_exptl_crystal_colour 'clear colourless'
_exptl_crystal_colour_lustre clear
_exptl_crystal_colour_primary colourless
_exptl_crystal_density_diffrn 1.494
_exptl_crystal_description prism
_exptl_crystal_F_000 736
_exptl_crystal_size_max 0.18
_exptl_crystal_size_mid 0.16
_exptl_crystal_size_min 0.1
_refine_diff_density_max 0.329
_refine_diff_density_min -0.277
_refine_diff_density_rms 0.055
_refine_ls_abs_structure_details
;
 Refined as an inversion twin.
;
_refine_ls_abs_structure_Flack 0.092(19)
_refine_ls_extinction_method none
_refine_ls_goodness_of_fit_ref 1.091
_refine_ls_hydrogen_treatment constr
_refine_ls_matrix_type full
_refine_ls_number_parameters 192
_refine_ls_number_reflns 3290
_refine_ls_number_restraints 0
_refine_ls_restrained_S_all 1.091
_refine_ls_R_factor_all 0.0256
_refine_ls_R_factor_gt 0.0234
_refine_ls_shift/su_max 0.001
_refine_ls_shift/su_mean 0.000
_refine_ls_structure_factor_coef Fsqd
_refine_ls_weighting_details 'w=1/[\s^2^(Fo^2^)+(0.0307P)^2^] where P=(Fo^2^+2Fc^2^)/3'
_refine_ls_weighting_scheme calc
_refine_ls_wR_factor_gt 0.0583
_refine_ls_wR_factor_ref 0.0596
_reflns_Friedel_coverage 0.708
_reflns_Friedel_fraction_full 1.000
_reflns_Friedel_fraction_max 1.000
_reflns_number_gt 3164
_reflns_number_total 3290
_reflns_threshold_expression 'I > 2\s(I)'
_cod_data_source_file c8nj01682h2.cif
_cod_data_source_block 4_H2O
_cod_database_code 7057421
_shelx_shelxl_version_number 2014/7
_chemical_oxdiff_formula 'N3 O Br C15'
_shelx_space_group_comment
;
The symmetry employed for this shelxl refinement is uniquely defined
by the following loop, which should always be used as a source of
symmetry information in preference to the above space-group names.
They are only intended as comments.
;
_shelx_estimated_absorpt_t_max 0.714
_shelx_estimated_absorpt_t_min 0.563
_reflns_odcompleteness_completeness 95.50
_reflns_odcompleteness_iscentric 1
_reflns_odcompleteness_theta 80.07
_olex2_refinement_description
;
1. Twinned data refinement
 Scales: 0.908(19)
 0.092(19)
2. Fixed Uiso
 At 1.2 times of:
  All C(H) groups, All C(H,H) groups, All C(H,H,H,H) groups, All N(H) groups
 At 1.5 times of:
  All C(H,H,H) groups
3.a Riding coordinates:
 C12(H1SA,H1SB)
3.b Ternary CH refined with riding coordinates:
 C9(H9)
3.c Secondary CH2 refined with riding coordinates:
 C14(H14A,H14B), C10(H10A,H10B), C11(H11A,H11B), C13(H13A,H13B), C12(H12A,H12B)
3.d Aromatic/amide H refined with riding coordinates:
 N3(H3), C6(H6), C4(H4), C5(H5), C8(H8), C7(H7)
3.e Idealised Me refined as rotating group:
 C15(H15A,H15B,H15C)
;
_olex2_submission_special_instructions 'No special instructions were received'
_oxdiff_exptl_absorpt_empirical_details
;
Empirical correction (ABSPACK) includes:
- Absorption correction using spherical harmonics
- Frame scaling
;
_oxdiff_exptl_absorpt_empirical_full_max 1.265
_oxdiff_exptl_absorpt_empirical_full_min 0.856

loop_
_space_group_symop_operation_xyz
'x, y, z'
'-x+1/2, -y, z+1/2'
'-x, y+1/2, -z+1/2'
'x+1/2, -y+1/2, -z'

loop_
_atom_site_label
_atom_site_type_symbol
_atom_site_fract_x
_atom_site_fract_y
_atom_site_fract_z
_atom_site_U_iso_or_equiv
_atom_site_adp_type
_atom_site_occupancy
_atom_site_site_symmetry_order
_atom_site_calc_flag
_atom_site_refinement_flags_posn
Br1 Br 1.40803(5) 0.56557(2) 0.23841(2) 0.01644(9) Uani 1 1 d .
O1 O 0.8282(3) 0.44765(16) 0.32596(10) 0.0138(4) Uani 1 1 d .
O1S O 0.0951(5) 0.15113(18) 0.33626(11) 0.0243(5) Uani 1 1 d .
N2 N 0.6566(4) 0.52872(19) 0.40935(12) 0.0131(5) Uani 1 1 d .
N3 N 0.9923(5) 0.59231(19) 0.35126(13) 0.0157(5) Uani 1 1 d .
H3 H 1.1068 0.5776 0.3247 0.019 Uiso 1 1 calc R
N1 N 0.6361(4) 0.39499(19) 0.35192(13) 0.0138(5) Uani 1 1 d .
C2 C 0.8278(5) 0.5284(2) 0.36358(14) 0.0139(6) Uani 1 1 d .
C3 C 0.3394(5) 0.4156(2) 0.44208(15) 0.0138(6) Uani 1 1 d .
C6 C -0.0342(5) 0.3674(2) 0.52730(15) 0.0170(6) Uani 1 1 d .
H6 H -0.1602 0.3516 0.5553 0.020 Uiso 1 1 calc R
C1 C 0.5414(5) 0.4456(2) 0.40032(13) 0.0129(6) Uani 1 1 d .
C4 C 0.1738(5) 0.3457(2) 0.42404(15) 0.0139(6) Uani 1 1 d .
H4 H 0.1870 0.3151 0.3836 0.017 Uiso 1 1 calc R
C9 C 0.9914(5) 0.6883(2) 0.38062(15) 0.0143(6) Uani 1 1 d .
H9 H 0.8743 0.6895 0.4166 0.017 Uiso 1 1 calc R
C5 C -0.0113(5) 0.3219(2) 0.46704(15) 0.0167(6) Uani 1 1 d .
H5 H -0.1211 0.2749 0.4552 0.020 Uiso 1 1 calc R
C8 C 0.3184(6) 0.4608(2) 0.50347(15) 0.0164(6) Uani 1 1 d .
H8 H 0.4298 0.5069 0.5159 0.020 Uiso 1 1 calc R
C14 C 0.9159(7) 0.7607(2) 0.32893(15) 0.0210(6) Uani 1 1 d .
H14A H 0.7516 0.7479 0.3155 0.025 Uiso 1 1 calc R
H14B H 1.0181 0.7542 0.2905 0.025 Uiso 1 1 calc R
C10 C 1.2407(6) 0.7098(2) 0.40873(17) 0.0199(7) Uani 1 1 d .
H10A H 1.2751 0.6659 0.4444 0.024 Uiso 1 1 calc R
H10B H 1.3610 0.7004 0.3748 0.024 Uiso 1 1 calc R
C7 C 0.1317(5) 0.4368(3) 0.54582(14) 0.0175(6) Uani 1 1 d .
H7 H 0.1176 0.4670 0.5864 0.021 Uiso 1 1 calc R
C11 C 1.2550(6) 0.8122(3) 0.43425(17) 0.0216(7) Uani 1 1 d .
H11A H 1.1480 0.8195 0.4716 0.026 Uiso 1 1 calc R
H11B H 1.4175 0.8254 0.4490 0.026 Uiso 1 1 calc R
C15 C 0.6047(6) 0.3024(2) 0.32135(15) 0.0207(6) Uani 1 1 d .
H15A H 0.5081 0.3090 0.2825 0.031 Uiso 1 1 calc GR
H15B H 0.5263 0.2600 0.3517 0.031 Uiso 1 1 calc GR
H15C H 0.7590 0.2768 0.3097 0.031 Uiso 1 1 calc GR
C13 C 0.9335(7) 0.8627(2) 0.35525(18) 0.0249(7) Uani 1 1 d .
H13A H 0.8950 0.9074 0.3204 0.030 Uiso 1 1 calc R
H13B H 0.8178 0.8715 0.3905 0.030 Uiso 1 1 calc R
C12 C 1.1855(6) 0.8829(2) 0.38097(17) 0.0232(7) Uani 1 1 d .
H12A H 1.2997 0.8789 0.3450 0.028 Uiso 1 1 calc R
H12B H 1.1918 0.9472 0.3987 0.028 Uiso 1 1 calc R
H1SA H 0.2138 0.1329 0.3131 0.028 Uiso 1 1 d R
H1SB H -0.0288 0.1190 0.3256 0.028 Uiso 1 1 d R

loop_
_atom_site_aniso_label
_atom_site_aniso_U_11
_atom_site_aniso_U_22
_atom_site_aniso_U_33
_atom_site_aniso_U_23
_atom_site_aniso_U_13
_atom_site_aniso_U_12
Br1 0.01342(13) 0.02046(15) 0.01543(13) 0.00084(12) 0.00113(10) 0.00147(12)
O1 0.0150(9) 0.0110(11) 0.0153(9) 0.0014(8) 0.0036(7) -0.0012(8)
O1S 0.0184(11) 0.0272(13) 0.0273(12) -0.0089(9) -0.0007(10) 0.0001(11)
N2 0.0129(12) 0.0123(12) 0.0140(11) 0.0010(10) 0.0021(9) 0.0011(9)
N3 0.0154(11) 0.0126(13) 0.0191(12) -0.0016(10) 0.0048(9) -0.0008(9)
N1 0.0127(12) 0.0116(12) 0.0171(11) 0.0021(10) 0.0030(9) -0.0024(9)
C2 0.0172(14) 0.0109(14) 0.0135(13) 0.0009(11) 0.0001(10) 0.0016(11)
C3 0.0137(13) 0.0128(16) 0.0150(13) 0.0014(11) -0.0003(10) 0.0021(10)
C6 0.0140(15) 0.0178(16) 0.0193(15) 0.0052(12) 0.0027(11) 0.0017(11)
C1 0.0140(13) 0.0125(14) 0.0121(12) 0.0013(11) -0.0025(9) 0.0034(11)
C4 0.0154(14) 0.0123(14) 0.0139(13) -0.0006(11) -0.0019(10) 0.0028(11)
C9 0.0141(13) 0.0124(15) 0.0162(13) -0.0014(12) 0.0025(11) -0.0004(11)
C5 0.0148(13) 0.0125(15) 0.0228(15) 0.0051(12) -0.0030(12) -0.0015(11)
C8 0.0165(14) 0.0142(16) 0.0184(15) 0.0005(11) -0.0001(11) -0.0021(11)
C14 0.0232(16) 0.0196(16) 0.0202(15) 0.0006(12) -0.0064(14) 0.0006(14)
C10 0.0183(15) 0.0168(17) 0.0245(16) 0.0009(13) -0.0040(12) 0.0005(12)
C7 0.0189(13) 0.0179(14) 0.0157(13) -0.0011(13) 0.0024(10) 0.0010(13)
C11 0.0191(16) 0.0222(17) 0.0235(16) -0.0062(13) -0.0015(12) -0.0033(13)
C15 0.0230(15) 0.0152(15) 0.0240(15) -0.0062(12) 0.0051(13) -0.0041(14)
C13 0.0314(18) 0.0137(15) 0.0296(17) 0.0012(13) -0.0073(15) 0.0045(14)
C12 0.0273(17) 0.0156(17) 0.0267(17) -0.0029(14) 0.0067(14) -0.0045(13)

loop_
_atom_type_symbol
_atom_type_description
_atom_type_scat_dispersion_real
_atom_type_scat_dispersion_imag
_atom_type_scat_source
C C 0.0181 0.0091 'International Tables Vol C Tables 4.2.6.8 and 6.1.1.4'
H H 0.0000 0.0000 'International Tables Vol C Tables 4.2.6.8 and 6.1.1.4'
Br Br -0.6763 1.2805 'International Tables Vol C Tables 4.2.6.8 and 6.1.1.4'
N N 0.0311 0.0180 'International Tables Vol C Tables 4.2.6.8 and 6.1.1.4'
O O 0.0492 0.0322 'International Tables Vol C Tables 4.2.6.8 and 6.1.1.4'

loop_
_geom_angle_atom_site_label_1
_geom_angle_atom_site_label_2
_geom_angle_atom_site_label_3
_geom_angle
C2 O1 N1 103.0(2)
H1SA O1S H1SB 109.2
C2 N2 C1 104.1(3)
C2 N3 H3 118.4
C2 N3 C9 123.2(3)
C9 N3 H3 118.4
O1 N1 C15 113.7(2)
C1 N1 O1 107.5(2)
C1 N1 C15 138.7(3)
N2 C2 O1 113.3(3)
N3 C2 O1 117.4(3)
N3 C2 N2 129.3(3)
C4 C3 C1 123.7(3)
C4 C3 C8 119.7(3)
C8 C3 C1 116.6(3)
C5 C6 H6 120.0
C5 C6 C7 120.0(3)
C7 C6 H6 120.0
N2 C1 C3 122.3(3)
N1 C1 N2 112.2(3)
N1 C1 C3 125.5(3)
C3 C4 H4 120.3
C5 C4 C3 119.5(3)
C5 C4 H4 120.3
N3 C9 H9 108.7
N3 C9 C14 109.3(2)
N3 C9 C10 109.2(2)
C14 C9 H9 108.7
C14 C9 C10 112.2(3)
C10 C9 H9 108.7
C6 C5 C4 120.8(3)
C6 C5 H5 119.6
C4 C5 H5 119.6
C3 C8 H8 119.9
C7 C8 C3 120.2(3)
C7 C8 H8 119.9
C9 C14 H14A 109.3
C9 C14 H14B 109.3
C9 C14 C13 111.4(3)
H14A C14 H14B 108.0
C13 C14 H14A 109.3
C13 C14 H14B 109.3
C9 C10 H10A 109.4
C9 C10 H10B 109.4
H10A C10 H10B 108.0
C11 C10 C9 111.0(3)
C11 C10 H10A 109.4
C11 C10 H10B 109.4
C6 C7 H7 120.1
C8 C7 C6 119.8(3)
C8 C7 H7 120.1
C10 C11 H11A 109.4
C10 C11 H11B 109.4
H11A C11 H11B 108.0
C12 C11 C10 111.0(3)
C12 C11 H11A 109.4
C12 C11 H11B 109.4
N1 C15 H15A 109.5
N1 C15 H15B 109.5
N1 C15 H15C 109.5
H15A C15 H15B 109.5
H15A C15 H15C 109.5
H15B C15 H15C 109.5
C14 C13 H13A 109.5
C14 C13 H13B 109.5
H13A C13 H13B 108.1
C12 C13 C14 110.7(3)
C12 C13 H13A 109.5
C12 C13 H13B 109.5
C11 C12 C13 111.0(3)
C11 C12 H12A 109.4
C11 C12 H12B 109.4
C13 C12 H12A 109.4
C13 C12 H12B 109.4
H12A C12 H12B 108.0

loop_
_geom_bond_atom_site_label_1
_geom_bond_atom_site_label_2
_geom_bond_distance
O1 N1 1.402(3)
O1 C2 1.366(4)
O1S H1SA 0.8503
O1S H1SB 0.8515
N2 C2 1.331(4)
N2 C1 1.342(4)
N3 H3 0.8600
N3 C2 1.304(4)
N3 C9 1.472(4)
N1 C1 1.322(4)
N1 C15 1.449(4)
C3 C1 1.470(4)
C3 C4 1.394(4)
C3 C8 1.404(4)
C6 H6 0.9300
C6 C5 1.386(4)
C6 C7 1.392(4)
C4 H4 0.9300
C4 C5 1.391(4)
C9 H9 0.9800
C9 C14 1.520(4)
C9 C10 1.529(4)
C5 H5 0.9300
C8 H8 0.9300
C8 C7 1.390(4)
C14 H14A 0.9700
C14 H14B 0.9700
C14 C13 1.530(4)
C10 H10A 0.9700
C10 H10B 0.9700
C10 C11 1.527(5)
C7 H7 0.9300
C11 H11A 0.9700
C11 H11B 0.9700
C11 C12 1.518(5)
C15 H15A 0.9600
C15 H15B 0.9600
C15 H15C 0.9600
C13 H13A 0.9700
C13 H13B 0.9700
C13 C12 1.522(5)
C12 H12A 0.9700
C12 H12B 0.9700

loop_
_twin_individual_id
_twin_individual_mass_fraction_refined
1 0.908(19)
2 0.092(19)
